data_6000063
loop_
_publ_author_name
'Klap, G. J.'
'Van, Koningsveld H'
'Graafsma, H.'
'Schreurs, A. M. M.'

_publ_section_title
;
 Absolute configuration and domain structure of AlPO4-5 studied by single
 crystal X-ray diffraction
;
_journal_name_full 'Microporous and Mesoporous Materials'
_journal_page_first 403
_journal_page_last 412
_journal_paper_doi 10.1016/S1387-1811(00)00161-X
_journal_volume 38
_journal_year 2000
_chemical_formula_sum 'Al Po4'
_space_group_name_H-M_alt 'P 6'
_cell_angle_alpha 90.000
_cell_angle_beta 90.000
_cell_angle_gamma 120.000
_cell_length_a 13.7180
_cell_length_b 13.7180
_cell_length_c 9.4526
_cell_volume 1540.51
_cod_database_code 6000063

loop_
_atom_site_label
_atom_site_fract_x
_atom_site_fract_y
_atom_site_fract_z
? ? ? ?
